data_7246479
loop_
_publ_author_name
'Awwadi, Firas F.'
'Alwahsh, Manal I.'
'Turnbull, Mark M.'
'Landee, Christopher P.'

_publ_section_title
;
 Halogen bond and polymorphism in
 trans-bis(2-iodo-5-halopyridine)dihalocopper(ii) complexes:
 crystallographic, theoretical and magnetic studies
;
_journal_issue 16
_journal_name_full CrystEngComm
_journal_page_first 2390
_journal_page_last 2403
_journal_paper_doi 10.1039/D2CE01711C
_journal_volume 25
_journal_year 2023
_chemical_formula_moiety 'C10 H6 Cl4 Cu I2 N2'
_chemical_formula_sum 'C10 H6 Cl4 Cu I2 N2'
_chemical_formula_weight 613.31
_space_group_crystal_system monoclinic
_space_group_IT_number 14
_space_group_name_Hall '-P 2yn'
_space_group_name_H-M_alt 'P 1 21/n 1'
_atom_sites_solution_hydrogens geom
_atom_sites_solution_primary dual
_audit_creation_date 2022-08-20
_audit_creation_method
;
Olex2 1.3
(compiled 2020.11.12 svn.r5f609507 for OlexSys, GUI svn.r6408)
;
_audit_update_record
;
2022-12-06 deposited with the CCDC.	2023-03-21 downloaded from the CCDC.
;
_cell_angle_alpha 90
_cell_angle_beta 99.21(4)
_cell_angle_gamma 90
_cell_formula_units_Z 2
_cell_length_a 6.5889(19)
_cell_length_b 8.4455(10)
_cell_length_c 14.910(7)
_cell_measurement_reflns_used 1269
_cell_measurement_temperature 293(2)
_cell_measurement_theta_max 29.3265
_cell_measurement_theta_min 3.1299
_cell_volume 819.0(5)
_computing_cell_refinement
;
CrysAlisPro, Agilent Technologies,
Version 1.171.35.11 (release 16-05-2011 CrysAlis171 .NET)
(compiled May 16 2011,17:55:39)
;
_computing_data_collection
;
CrysAlisPro, Agilent Technologies,
Version 1.171.35.11 (release 16-05-2011 CrysAlis171 .NET)
(compiled May 16 2011,17:55:39)
;
_computing_data_reduction
;
CrysAlisPro, Agilent Technologies,
Version 1.171.35.11 (release 16-05-2011 CrysAlis171 .NET)
(compiled May 16 2011,17:55:39)
;
_computing_molecular_graphics 'Olex2 1.3 (Dolomanov et al., 2009)'
_computing_publication_material 'Olex2 1.3 (Dolomanov et al., 2009)'
_computing_structure_refinement 'SHELXL 2018/3 (Sheldrick, 2015)'
_computing_structure_solution 'SHELXT 2018/2 (Sheldrick, 2018)'
_diffrn_ambient_temperature 293(2)
_diffrn_detector_area_resol_mean 16.0534
_diffrn_measured_fraction_theta_full 0.999
_diffrn_measured_fraction_theta_max 0.855
_diffrn_measurement_details
;
#__ type_ start__ end____ width___ exp.time_
  1 omega   -3.00   85.00   1.0000    3.0000
omega____ theta____ kappa____ phi______ frames
    -       15.9128   38.0000    0.0000 88

#__ type_ start__ end____ width___ exp.time_
  2 omega  -34.00   58.00   1.0000    3.0000
omega____ theta____ kappa____ phi______ frames
    -       15.9128    0.0000  150.0000 92

#__ type_ start__ end____ width___ exp.time_
  3 omega    5.00   43.00   1.0000    3.0000
omega____ theta____ kappa____ phi______ frames
    -       15.9128  -77.0000 -150.0000 38
;
_diffrn_measurement_device_type 'Xcalibur, Eos'
_diffrn_measurement_method '\w scans'
_diffrn_orient_matrix_UB_11 0.0460436000
_diffrn_orient_matrix_UB_12 -0.0188419000
_diffrn_orient_matrix_UB_13 0.0450287000
_diffrn_orient_matrix_UB_21 0.0955576000
_diffrn_orient_matrix_UB_22 -0.0128301000
_diffrn_orient_matrix_UB_23 -0.0150253000
_diffrn_orient_matrix_UB_31 0.0259247000
_diffrn_orient_matrix_UB_32 0.0807252000
_diffrn_orient_matrix_UB_33 0.0081691000
_diffrn_radiation_monochromator graphite
_diffrn_radiation_type 'Mo K\a'
_diffrn_radiation_wavelength 0.71073
_diffrn_reflns_av_R_equivalents 0.0269
_diffrn_reflns_av_unetI/netI 0.0448
_diffrn_reflns_Laue_measured_fraction_full 0.999
_diffrn_reflns_Laue_measured_fraction_max 0.855
_diffrn_reflns_limit_h_max 8
_diffrn_reflns_limit_h_min -8
_diffrn_reflns_limit_k_max 11
_diffrn_reflns_limit_k_min -10
_diffrn_reflns_limit_l_max 9
_diffrn_reflns_limit_l_min -19
_diffrn_reflns_number 4062
_diffrn_reflns_point_group_measured_fraction_full 0.999
_diffrn_reflns_point_group_measured_fraction_max 0.855
_diffrn_reflns_theta_full 25.242
_diffrn_reflns_theta_max 29.387
_diffrn_reflns_theta_min 3.215
_diffrn_source 'Enhance (Mo) X-ray Source'
_exptl_absorpt_coefficient_mu 5.741
_exptl_absorpt_correction_T_max 1.00000
_exptl_absorpt_correction_T_min 0.80937
_exptl_absorpt_correction_type multi-scan
_exptl_absorpt_process_details
;
CrysAlisPro, Agilent Technologies,
Version 1.171.35.11 (release 16-05-2011 CrysAlis171 .NET)
(compiled May 16 2011,17:55:39)
Empirical absorption correction using spherical harmonics,
 implemented in SCALE3 ABSPACK scaling algorithm.
;
_exptl_crystal_colour blue
_exptl_crystal_density_diffrn 2.487
_exptl_crystal_description parallelepiped
_exptl_crystal_F_000 566
_exptl_crystal_size_max 0.4
_exptl_crystal_size_mid 0.2
_exptl_crystal_size_min 0.1
_refine_diff_density_max 0.761
_refine_diff_density_min -0.532
_refine_diff_density_rms 0.123
_refine_ls_extinction_method none
_refine_ls_goodness_of_fit_ref 1.035
_refine_ls_hydrogen_treatment constr
_refine_ls_matrix_type full
_refine_ls_number_parameters 88
_refine_ls_number_reflns 1930
_refine_ls_number_restraints 0
_refine_ls_restrained_S_all 1.035
_refine_ls_R_factor_all 0.0489
_refine_ls_R_factor_gt 0.0324
_refine_ls_shift/su_max 0.000
_refine_ls_shift/su_mean 0.000
_refine_ls_structure_factor_coef Fsqd
_refine_ls_weighting_details 'w=1/[\s^2^(Fo^2^)+(0.0191P)^2^] where P=(Fo^2^+2Fc^2^)/3'
_refine_ls_weighting_scheme calc
_refine_ls_wR_factor_gt 0.0557
_refine_ls_wR_factor_ref 0.0652
_reflns_Friedel_coverage 0.000
_reflns_number_gt 1493
_reflns_number_total 1930
_reflns_threshold_expression 'I > 2\s(I)'
_cod_data_source_file d2ce01711c2.cif
_cod_data_source_block exp_1493
_cod_depositor_comments 'Adding full bibliography for 7246477--7246481.cif.'
_cod_original_cell_volume 819.0(4)
_cod_database_code 7246479
_shelx_shelxl_version_number 2018/3
_chemical_oxdiff_formula 'Cu Cl C H I N'
_chemical_oxdiff_usercomment 'Cucl2 2i5clpy acn manal hot'
_shelx_space_group_comment
;
The symmetry employed for this shelxl refinement is uniquely defined
by the following loop, which should always be used as a source of
symmetry information in preference to the above space-group names.
They are only intended as comments.
;
_reflns_odcompleteness_completeness 99.78
_reflns_odcompleteness_iscentric 1
_reflns_odcompleteness_theta 26.32
_olex2_refinement_description
;
1. Fixed Uiso
 At 1.2 times of:
  All C(H) groups
2.a Aromatic/amide H refined with riding coordinates:
 C6(H6), C3(H3), C4(H4)
;
_olex2_date_sample_data_collection 2014-12-16
_olex2_submission_special_instructions 'No special instructions were received'

loop_
_space_group_symop_operation_xyz
'x, y, z'
'-x+1/2, y+1/2, -z+1/2'
'-x, -y, -z'
'x-1/2, -y-1/2, z-1/2'

loop_
_atom_site_label
_atom_site_type_symbol
_atom_site_fract_x
_atom_site_fract_y
_atom_site_fract_z
_atom_site_U_iso_or_equiv
_atom_site_adp_type
_atom_site_occupancy
_atom_site_site_symmetry_order
_atom_site_calc_flag
_atom_site_refinement_flags_posn
_atom_site_refinement_flags_adp
_atom_site_refinement_flags_occupancy
_atom_site_disorder_assembly
_atom_site_disorder_group
I2 I 0.87841(4) 0.25189(3) 0.47928(2) 0.04048(12) Uani 1 1 d . . . . .
Cu1 Cu 0.500000 0.500000 0.500000 0.02786(18) Uani 1 2 d S . P . .
Cl1 Cl 0.70937(17) 0.61547(11) 0.61684(8) 0.0411(3) Uani 1 1 d . . . . .
Cl5 Cl 0.1868(2) 0.09423(14) 0.73357(9) 0.0556(4) Uani 1 1 d . . . . .
N1 N 0.5186(5) 0.2985(3) 0.5688(3) 0.0289(8) Uani 1 1 d . . . . .
C2 C 0.6623(6) 0.1894(4) 0.5615(3) 0.0312(10) Uani 1 1 d . . . . .
C6 C 0.3781(7) 0.2666(4) 0.6226(3) 0.0315(10) Uani 1 1 d . . . . .
H6 H 0.278109 0.341795 0.628711 0.038 Uiso 1 1 calc R U . . .
C3 C 0.6688(6) 0.0467(4) 0.6065(3) 0.0393(12) Uani 1 1 d . . . . .
H3 H 0.770224 -0.026947 0.599784 0.047 Uiso 1 1 calc R U . . .
C5 C 0.3783(6) 0.1260(5) 0.6687(3) 0.0342(10) Uani 1 1 d . . . . .
C4 C 0.5269(7) 0.0131(5) 0.6608(3) 0.0413(12) Uani 1 1 d . . . . .
H4 H 0.529650 -0.082767 0.691636 0.050 Uiso 1 1 calc R U . . .

loop_
_atom_site_aniso_label
_atom_site_aniso_U_11
_atom_site_aniso_U_22
_atom_site_aniso_U_33
_atom_site_aniso_U_23
_atom_site_aniso_U_13
_atom_site_aniso_U_12
I2 0.03895(19) 0.0398(2) 0.0458(2) 0.00260(15) 0.01624(16) 0.00441(12)
Cu1 0.0334(4) 0.0221(3) 0.0294(5) 0.0029(3) 0.0089(3) 0.0005(3)
Cl1 0.0488(7) 0.0347(6) 0.0380(7) -0.0014(5) 0.0017(6) -0.0044(5)
Cl5 0.0661(9) 0.0617(8) 0.0445(9) 0.0090(7) 0.0258(7) -0.0113(6)
N1 0.0323(19) 0.0231(15) 0.031(2) -0.0004(16) 0.0040(17) -0.0007(14)
C2 0.033(2) 0.0256(19) 0.035(3) -0.001(2) 0.004(2) 0.0009(17)
C6 0.036(2) 0.029(2) 0.029(3) -0.0032(19) 0.005(2) -0.0007(17)
C3 0.044(3) 0.024(2) 0.049(4) 0.001(2) 0.005(2) 0.0022(18)
C5 0.040(2) 0.037(2) 0.027(3) 0.001(2) 0.006(2) -0.0103(19)
C4 0.052(3) 0.027(2) 0.043(3) 0.014(2) 0.002(2) -0.001(2)

loop_
_atom_type_symbol
_atom_type_description
_atom_type_scat_dispersion_real
_atom_type_scat_dispersion_imag
_atom_type_scat_source
C C 0.0033 0.0016 'International Tables Vol C Tables 4.2.6.8 and 6.1.1.4'
H H 0.0000 0.0000 'International Tables Vol C Tables 4.2.6.8 and 6.1.1.4'
N N 0.0061 0.0033 'International Tables Vol C Tables 4.2.6.8 and 6.1.1.4'
Cl Cl 0.1484 0.1585 'International Tables Vol C Tables 4.2.6.8 and 6.1.1.4'
Cu Cu 0.3201 1.2651 'International Tables Vol C Tables 4.2.6.8 and 6.1.1.4'
I I -0.4742 1.8119 'International Tables Vol C Tables 4.2.6.8 and 6.1.1.4'

loop_
_geom_angle_atom_site_label_1
_geom_angle_atom_site_label_2
_geom_angle_atom_site_label_3
_geom_angle
_geom_angle_site_symmetry_1
_geom_angle_site_symmetry_3
_geom_angle_publ_flag
Cl1 Cu1 Cl1 180.0 3_666 . ?
N1 Cu1 Cl1 89.54(11) . . ?
N1 Cu1 Cl1 89.54(11) 3_666 3_666 ?
N1 Cu1 Cl1 90.46(11) . 3_666 ?
N1 Cu1 Cl1 90.46(11) 3_666 . ?
N1 Cu1 N1 180.00(18) . 3_666 ?
C2 N1 Cu1 122.4(3) . . ?
C2 N1 C6 118.2(3) . . ?
C6 N1 Cu1 119.3(3) . . ?
N1 C2 I2 115.5(3) . . ?
N1 C2 C3 122.1(4) . . ?
C3 C2 I2 122.4(3) . . ?
N1 C6 H6 119.1 . . ?
N1 C6 C5 121.8(4) . . ?
C5 C6 H6 119.1 . . ?
C2 C3 H3 119.9 . . ?
C4 C3 C2 120.1(4) . . ?
C4 C3 H3 119.9 . . ?
C6 C5 Cl5 118.2(3) . . ?
C6 C5 C4 119.8(4) . . ?
C4 C5 Cl5 122.0(3) . . ?
C3 C4 C5 118.0(4) . . ?
C3 C4 H4 121.0 . . ?
C5 C4 H4 121.0 . . ?

loop_
_geom_bond_atom_site_label_1
_geom_bond_atom_site_label_2
_geom_bond_distance
_geom_bond_site_symmetry_2
_geom_bond_publ_flag
I2 C2 2.090(4) . ?
Cu1 Cl1 2.2626(14) 3_666 ?
Cu1 Cl1 2.2626(14) . ?
Cu1 N1 1.980(3) . ?
Cu1 N1 1.980(3) 3_666 ?
Cl5 C5 1.729(4) . ?
N1 C2 1.339(5) . ?
N1 C6 1.346(5) . ?
C2 C3 1.377(5) . ?
C6 H6 0.9300 . ?
C6 C5 1.371(5) . ?
C3 H3 0.9300 . ?
C3 C4 1.360(6) . ?
C5 C4 1.386(6) . ?
C4 H4 0.9300 . ?

loop_
_geom_torsion_atom_site_label_1
_geom_torsion_atom_site_label_2
_geom_torsion_atom_site_label_3
_geom_torsion_atom_site_label_4
_geom_torsion
_geom_torsion_site_symmetry_1
_geom_torsion_site_symmetry_2
_geom_torsion_site_symmetry_3
_geom_torsion_site_symmetry_4
_geom_torsion_publ_flag
I2 C2 C3 C4 178.6(4) . . . . ?
Cu1 N1 C2 I2 3.9(5) . . . . ?
Cu1 N1 C2 C3 -177.1(3) . . . . ?
Cu1 N1 C6 C5 177.1(3) . . . . ?
Cl5 C5 C4 C3 178.4(4) . . . . ?
N1 C2 C3 C4 -0.4(7) . . . . ?
N1 C6 C5 Cl5 -178.2(3) . . . . ?
N1 C6 C5 C4 0.4(7) . . . . ?
C2 N1 C6 C5 -0.6(7) . . . . ?
C2 C3 C4 C5 0.1(7) . . . . ?
C6 N1 C2 I2 -178.4(3) . . . . ?
C6 N1 C2 C3 0.6(7) . . . . ?
C6 C5 C4 C3 -0.1(7) . . . . ?
